data_2225206
loop_
_publ_author_name
'Miao, Jinling'
'Guo, Jisheng'
'Hu, Chunhua'
'Wang, Daqi'
'Nie, Yong'

_publ_section_title
;
 2-Oxo-2,3-dihydro-1<i>H</i>-imidazo[1,2-<i>a</i>]pyridinium iodide
;
_journal_coeditor_code CV2672
_journal_issue 3
_journal_name_full 'Acta Crystallographica Section E'
_journal_page_first o603
_journal_paper_doi 10.1107/S1600536810004976
_journal_volume 66
_journal_year 2010
_chemical_formula_iupac 'C7 H7  N2 O + , I -'
_chemical_formula_moiety 'C7 H7  N2 O + , I -'
_chemical_formula_sum 'C7 H7 I N2 O'
_chemical_formula_weight 262.05
_chemical_name_systematic
;
2-Oxo-2,3-dihydro-1<i>H</i>-imidazo[1,2-<i>a</i>]pyridinium iodide
;
_space_group_IT_number 62
_symmetry_cell_setting orthorhombic
_symmetry_space_group_name_Hall '-P 2ac 2n'
_symmetry_space_group_name_H-M 'P n m a'
_atom_sites_solution_hydrogens geom
_atom_sites_solution_primary direct
_atom_sites_solution_secondary difmap
_audit_creation_method SHELXL97
_cell_angle_alpha 90.00
_cell_angle_beta 90.00
_cell_angle_gamma 90.00
_cell_formula_units_Z 4
_cell_length_a 14.597(2)
_cell_length_b 8.2044(18)
_cell_length_c 7.0926(15)
_cell_measurement_reflns_used 1914
_cell_measurement_temperature 298(2)
_cell_measurement_theta_max 27.201
_cell_measurement_theta_min 2.483
_cell_volume 849.4(3)
_computing_cell_refinement 'SAINT (Bruker, 2001)'
_computing_data_collection 'SMART (Bruker, 2001)'
_computing_data_reduction 'SAINT (Bruker, 2001)'
_computing_molecular_graphics 'SHELXTL (Sheldrick, 2008)'
_computing_publication_material 'SHELXTL (Sheldrick, 2008)'
_computing_structure_refinement 'SHELXL97 (Sheldrick, 2008)'
_computing_structure_solution 'SHELXS97 (Sheldrick, 2008)'
_diffrn_ambient_temperature 298(2)
_diffrn_measured_fraction_theta_full 0.999
_diffrn_measured_fraction_theta_max 0.999
_diffrn_measurement_device_type 'Bruker SMART 1000 CCD area-detector'
_diffrn_measurement_method \w
_diffrn_radiation_monochromator graphite
_diffrn_radiation_source 'fine-focus sealed tube'
_diffrn_radiation_type MoK\a
_diffrn_radiation_wavelength 0.71073
_diffrn_reflns_av_R_equivalents 0.0636
_diffrn_reflns_av_sigmaI/netI 0.0407
_diffrn_reflns_limit_h_max 13
_diffrn_reflns_limit_h_min -17
_diffrn_reflns_limit_k_max 9
_diffrn_reflns_limit_k_min -9
_diffrn_reflns_limit_l_max 8
_diffrn_reflns_limit_l_min -5
_diffrn_reflns_number 3631
_diffrn_reflns_theta_full 25.00
_diffrn_reflns_theta_max 25.00
_diffrn_reflns_theta_min 2.79
_exptl_absorpt_coefficient_mu 3.714
_exptl_absorpt_correction_T_max 0.4821
_exptl_absorpt_correction_T_min 0.2687
_exptl_absorpt_correction_type multi-scan
_exptl_absorpt_process_details '(SADABS; Bruker, 2001)'
_exptl_crystal_colour red
_exptl_crystal_density_diffrn 2.049
_exptl_crystal_density_method 'not measured'
_exptl_crystal_description block
_exptl_crystal_F_000 496
_exptl_crystal_size_max 0.48
_exptl_crystal_size_mid 0.45
_exptl_crystal_size_min 0.23
_refine_diff_density_max 0.698
_refine_diff_density_min -0.931
_refine_ls_extinction_method none
_refine_ls_goodness_of_fit_ref 1.049
_refine_ls_hydrogen_treatment constr
_refine_ls_matrix_type full
_refine_ls_number_parameters 73
_refine_ls_number_reflns 806
_refine_ls_number_restraints 24
_refine_ls_restrained_S_all 1.038
_refine_ls_R_factor_all 0.0419
_refine_ls_R_factor_gt 0.0356
_refine_ls_shift/su_max 0.000
_refine_ls_shift/su_mean 0.000
_refine_ls_structure_factor_coef Fsqd
_refine_ls_weighting_details 'calc w=1/[\s^2^(Fo^2^)+(0.0619P)^2^+0.9786P] where P=(Fo^2^+2Fc^2^)/3'
_refine_ls_weighting_scheme calc
_refine_ls_wR_factor_gt 0.0949
_refine_ls_wR_factor_ref 0.1033
_reflns_number_gt 691
_reflns_number_total 806
_reflns_threshold_expression I>2\s(I)
_cod_data_source_file cv2672.cif
_cod_data_source_block I
_cod_database_code 2225206
_cod_database_fobs_code 2225206

loop_
_symmetry_equiv_pos_as_xyz
'x, y, z'
'-x+1/2, -y, z+1/2'
'-x, y+1/2, -z'
'x+1/2, -y+1/2, -z+1/2'
'-x, -y, -z'
'x-1/2, y, -z-1/2'
'x, -y-1/2, z'
'-x-1/2, y-1/2, z-1/2'

loop_
_atom_site_type_symbol
_atom_site_label
_atom_site_fract_x
_atom_site_fract_y
_atom_site_fract_z
_atom_site_U_iso_or_equiv
_atom_site_adp_type
_atom_site_calc_flag
_atom_site_refinement_flags
_atom_site_occupancy
_atom_site_disorder_assembly
_atom_site_disorder_group
I I1 0.41289(4) 0.2500 0.91066(7) 0.0537(3) Uani d S 1 . .
C C4 0.1109(3) 0.0822(7) 0.9883(8) 0.0519(13) Uani d D 1 . .
H H4 0.1112 -0.0311 0.9844 0.062 Uiso calc R 1 A .
C C5 0.0758(4) 0.1656(8) 1.1372(9) 0.0551(14) Uani d . 1 . .
H H5 0.0517 0.1091 1.2395 0.066 Uiso calc R 1 . .
O O1 0.2504(5) 0.2500 0.4103(7) 0.0724(19) Uani d P 1 A .
C C1 0.2120(6) 0.2500 0.5605(11) 0.053(2) Uani d SD 1 . .
C C2 0.184(3) 0.103(3) 0.674(4) 0.050(9) Uani d PDU 0.50 A -1
H H2A 0.1384 0.0386 0.6073 0.060 Uiso calc PR 0.50 A -1
H H2B 0.2363 0.0342 0.7024 0.060 Uiso calc PR 0.50 A -1
N N2 0.146(4) 0.174(3) 0.846(4) 0.039(8) Uani d PDU 0.50 A -1
N N1 0.186(2) 0.1164(19) 0.666(3) 0.049(7) Uani d PD 0.50 A -2
H H1 0.1935 0.0170 0.6309 0.058 Uiso calc P 0.50 B -2
C C3 0.146(4) 0.161(4) 0.831(5) 0.037(8) Uani d PDU 0.50 A -2

loop_
_atom_site_aniso_label
_atom_site_aniso_U_11
_atom_site_aniso_U_22
_atom_site_aniso_U_33
_atom_site_aniso_U_12
_atom_site_aniso_U_13
_atom_site_aniso_U_23
I1 0.0550(4) 0.0434(4) 0.0627(4) 0.000 -0.0103(2) 0.000
C4 0.044(3) 0.044(3) 0.068(3) 0.002(2) -0.003(3) 0.009(3)
C5 0.046(3) 0.064(4) 0.056(3) 0.000(2) -0.001(2) 0.013(3)
O1 0.070(4) 0.099(5) 0.049(3) 0.000 0.003(3) 0.000
C1 0.047(5) 0.058(5) 0.053(5) 0.000 -0.004(4) 0.000
C2 0.054(13) 0.039(10) 0.057(12) -0.006(8) 0.009(8) 0.005(8)
N2 0.032(10) 0.040(9) 0.047(9) 0.004(7) -0.003(7) -0.002(6)
N1 0.047(11) 0.042(9) 0.058(11) 0.003(8) -0.016(8) -0.019(7)
C3 0.030(11) 0.034(10) 0.048(10) -0.002(6) -0.010(7) -0.006(6)

loop_
_atom_type_symbol
_atom_type_description
_atom_type_scat_dispersion_real
_atom_type_scat_dispersion_imag
_atom_type_scat_source
C C 0.0033 0.0016 'International Tables Vol C Tables 4.2.6.8 and 6.1.1.4'
H H 0.0000 0.0000 'International Tables Vol C Tables 4.2.6.8 and 6.1.1.4'
N N 0.0061 0.0033 'International Tables Vol C Tables 4.2.6.8 and 6.1.1.4'
O O 0.0106 0.0060 'International Tables Vol C Tables 4.2.6.8 and 6.1.1.4'
I I -0.4742 1.8119 'International Tables Vol C Tables 4.2.6.8 and 6.1.1.4'

loop_
_geom_angle_atom_site_label_1
_geom_angle_atom_site_label_2
_geom_angle_atom_site_label_3
_geom_angle_site_symmetry_1
_geom_angle_site_symmetry_3
_geom_angle
_geom_angle_publ_flag
N2 C4 C5 . . 116.2(14) ?
N2 C4 C3 . . 6(3) ?
C5 C4 C3 . . 121.9(16) ?
N2 C4 H4 . . 121.9 ?
C5 C4 H4 . . 121.9 ?
C3 C4 H4 . . 116.2 ?
C4 C5 C5 . 7_565 120.2(4) ?
C4 C5 H5 . . 119.9 ?
C5 C5 H5 7_565 . 119.9 ?
O1 C1 N1 . . 127.5(10) ?
O1 C1 N1 . 7_565 127.5(10) ?
N1 C1 N1 . 7_565 105(2) ?
O1 C1 C2 . . 126.8(12) ?
N1 C1 C2 . . 1(3) ?
N1 C1 C2 7_565 . 105.8(7) ?
O1 C1 C2 . 7_565 126.8(12) ?
N1 C1 C2 . 7_565 105.8(7) ?
N1 C1 C2 7_565 7_565 1(3) ?
C2 C1 C2 . 7_565 106(2) ?
N2 C2 C1 . . 103.3(11) ?
N2 C2 H2A . . 111.1 ?
C1 C2 H2A . . 111.1 ?
N2 C2 H2B . . 111.1 ?
C1 C2 H2B . . 111.1 ?
H2A C2 H2B . . 109.1 ?
C4 N2 C2 . . 122.9(19) ?
C3 N1 C1 . . 111.7(10) ?
C3 N1 H1 . . 124.1 ?
C1 N1 H1 . . 124.1 ?
N1 C3 C4 . . 136(2) ?

loop_
_geom_bond_atom_site_label_1
_geom_bond_atom_site_label_2
_geom_bond_site_symmetry_2
_geom_bond_distance
_geom_bond_publ_flag
C4 N2 . 1.357(9) ?
C4 C5 . 1.358(9) ?
C4 C3 . 1.387(9) ?
C4 H4 . 0.9300 ?
C5 C5 7_565 1.386(14) ?
C5 H5 . 0.9300 ?
O1 C1 . 1.204(9) ?
C1 N1 . 1.381(9) ?
C1 N1 7_565 1.381(9) ?
C1 C2 . 1.509(10) ?
C1 C2 7_565 1.509(10) ?
C2 N2 . 1.461(10) ?
C2 H2A . 0.9700 ?
C2 H2B . 0.9700 ?
N1 C3 . 1.360(10) ?
N1 H1 . 0.8600 ?

loop_
_geom_hbond_atom_site_label_D
_geom_hbond_atom_site_label_H
_geom_hbond_atom_site_label_A
_geom_hbond_site_symmetry_A
_geom_hbond_distance_DH
_geom_hbond_distance_HA
_geom_hbond_distance_DA
_geom_hbond_angle_DHA
N1 H2A I1 2_554 1.03 2.85 3.80(2) 153
